data_1505867
loop_
_publ_author_name
'Feng, Xinliang'
'Wu, Jishan'
'Enkelmann, Volk'
'M\"ullen, Klaus'

_publ_section_title
;
 Hexa-peri-hexabenzocoronenes by efficient oxidative cyclodehydrogenation:
 the role of the oligophenylene precursors.
;
_journal_issue 6
_journal_name_full 'Organic letters'
_journal_page_first 1145
_journal_page_last 1148
_journal_paper_doi 10.1021/ol053043z
_journal_volume 8
_journal_year 2006
_chemical_formula_moiety 'C50 H40'
_chemical_formula_sum 'C50 H40'
_chemical_formula_weight 640.87
_space_group_IT_number 14
_symmetry_cell_setting monoclinic
_symmetry_space_group_name_Hall '-P 2yn'
_symmetry_space_group_name_H-M 'P 1 21/n 1'
_atom_sites_solution_hydrogens geom
_atom_sites_solution_primary direct
_audit_creation_date 05-10-05
_audit_creation_method CRYSTALS_ver_12.39
_cell_angle_alpha 90
_cell_angle_beta 99.5309(12)
_cell_angle_gamma 90
_cell_formula_units_Z 4
_cell_length_a 12.1176(5)
_cell_length_b 15.0945(6)
_cell_length_c 18.9522(6)
_cell_measurement_reflns_used 0
_cell_measurement_temperature 120
_cell_measurement_theta_max 0
_cell_measurement_theta_min 0
_cell_volume 3418.7(2)
_computing_cell_refinement 'Denzo/Scalepack (Otwinowski & Minor, 1996)'
_computing_data_collection 'COLLECT (Nonius BV, 1997)'
_computing_data_reduction 'Denzo/Scalepack (Otwinowski & Minor, 1996)'
_computing_molecular_graphics 'CAMERON (Watkin et al 1996)'
_computing_publication_material 'CRYSTALS (Betteridge et al 2003)'
_computing_structure_refinement 'CRYSTALS (Betteridge et al 2003)'
_computing_structure_solution 'SHELXS 86 (Sheldrick, 1986)'
_diffrn_ambient_temperature 120
_diffrn_measured_fraction_theta_full 0.995
_diffrn_measured_fraction_theta_max 0.985
_diffrn_measurement_device_type 'Nonius Kappa CCD'
_diffrn_measurement_method '\f & \w scans'
_diffrn_radiation_monochromator graphite
_diffrn_radiation_type 'Mo K\a'
_diffrn_radiation_wavelength 0.71073
_diffrn_reflns_av_R_equivalents 0.045
_diffrn_reflns_limit_h_max 16
_diffrn_reflns_limit_h_min -16
_diffrn_reflns_limit_k_max 20
_diffrn_reflns_limit_k_min -20
_diffrn_reflns_limit_l_max 26
_diffrn_reflns_limit_l_min -26
_diffrn_reflns_number 44998
_diffrn_reflns_theta_full 25.074
_diffrn_reflns_theta_max 29.499
_diffrn_reflns_theta_min 4.023
_diffrn_standards_number 0
_exptl_absorpt_coefficient_mu 0.070
_exptl_absorpt_correction_T_max 0.99
_exptl_absorpt_correction_T_min 0.83
_exptl_absorpt_correction_type multi-scan
_exptl_absorpt_process_details 'SORTAV (Blessing)'
_exptl_crystal_colour yellow
_exptl_crystal_density_diffrn 1.245
_exptl_crystal_description prism
_exptl_crystal_F_000 1360
_exptl_crystal_size_max 0.41
_exptl_crystal_size_mid 0.29
_exptl_crystal_size_min 0.16
_refine_diff_density_max 0.32
_refine_diff_density_min -0.29
_refine_ls_extinction_method None
_refine_ls_goodness_of_fit_ref 1.1498
_refine_ls_hydrogen_treatment constr
_refine_ls_matrix_type full
_refine_ls_number_parameters 451
_refine_ls_number_reflns 4057
_refine_ls_number_restraints 0
_refine_ls_R_factor_all 0.1297
_refine_ls_R_factor_gt 0.0502
_refine_ls_shift/su_max 0.000577
_refine_ls_structure_factor_coef F
_refine_ls_weighting_details
;
 Method, part 1, Chebychev polynomial, (Watkin, 1994, Prince, 1982) 
 [weight] = 1.0/[A~0~*T~0~(x)+A~1~*T~1~(x) ... +A~n-1~]*T~n-1~(x)] 
 where A~i~ are the Chebychev coefficients listed below and x= Fcalc/Fmax 
 Method = Robust Weighting (Prince, 1982) 
 W = [weight] * [1-(deltaF/6*sigmaF)^2^]^2^ 
 A~i~ are: 
 13.5 -7.46 11.3 
;
_refine_ls_weighting_scheme calc
_refine_ls_wR_factor_all 0.0572
_refine_ls_wR_factor_gt 0.0551
_refine_ls_wR_factor_ref 0.0551
_reflns_limit_h_max 16
_reflns_limit_h_min -16
_reflns_limit_k_max 20
_reflns_limit_k_min 0
_reflns_limit_l_max 26
_reflns_limit_l_min 0
_reflns_number_gt 4057
_reflns_number_total 9376
_reflns_threshold_expression I>3.00u(I)
_oxford_diffrn_Wilson_B_factor 0.00
_oxford_diffrn_Wilson_scale 0.00
_oxford_refine_ls_scale 2.028(4)
_oxford_structure_analysis_title 'feng3 120K 06-05'
_cod_data_source_file ol053043zsi20051215_054856.cif
_cod_data_source_block CRYSTALS_cif
_cod_depositor_comments
;
The following automatic conversions were performed:

'_symmetry_cell_setting' value 'Monoclinic' changed to 'monoclinic'
according to /home/saulius/struct/CIF-dictionaries/cif_core.dic
dictionary named 'cif_core.dic' version 2.4.1 from 2010-06-29.

Automatic conversion script
Id: cif_fix_values 1715 2011-07-08 13:25:40Z adriana 
;
_cod_original_sg_symbol_H-M 'P 1 21/n 1 '
_cod_database_code 1505867

loop_
_symmetry_equiv_pos_as_xyz
x,y,z
-x,-y,-z
-x+1/2,y+1/2,-z+1/2
x+1/2,-y+1/2,z+1/2

loop_
_atom_site_label
_atom_site_type_symbol
_atom_site_fract_x
_atom_site_fract_y
_atom_site_fract_z
_atom_site_U_iso_or_equiv
_atom_site_occupancy
_atom_site_adp_type
_atom_site_refinement_flags_posn
C1 C 0.72921(18) 0.52315(15) 0.04847(11) 0.0166 1.0000 Uani .
C2 C 0.68735(19) 0.52381(14) 0.11372(12) 0.0174 1.0000 Uani .
C3 C 0.69190(19) 0.60435(15) 0.15334(12) 0.0176 1.0000 Uani .
C4 C 0.73464(19) 0.68139(15) 0.12566(12) 0.0181 1.0000 Uani .
C5 C 0.8133(2) 0.66985(14) 0.07852(12) 0.0187 1.0000 Uani .
C6 C 0.80469(19) 0.59239(15) 0.03682(12) 0.0175 1.0000 Uani .
C7 C 0.70011(19) 0.45620(15) -0.00816(12) 0.0183 1.0000 Uani .
C8 C 0.76412(19) 0.45061(15) -0.06386(12) 0.0191 1.0000 Uani .
C13 C 0.6285(2) 0.44514(15) 0.13750(12) 0.0175 1.0000 Uani .
C16 C 0.5083(2) 0.29068(16) 0.16296(13) 0.0238 1.0000 Uani .
C19 C 0.6514(2) 0.61349(15) 0.22193(12) 0.0193 1.0000 Uani .
C24 C 0.6112(2) 0.69624(16) 0.24048(12) 0.0216 1.0000 Uani .
C25 C 0.6858(2) 0.76655(15) 0.14054(12) 0.0194 1.0000 Uani .
C26 C 0.6186(2) 0.77239(15) 0.19417(13) 0.0213 1.0000 Uani .
C31 C 0.90683(19) 0.73107(15) 0.07790(12) 0.0193 1.0000 Uani .
C34 C 1.0964(2) 0.84321(16) 0.08130(14) 0.0240 1.0000 Uani .
C36 C 0.9819(2) 0.71779(16) 0.02960(12) 0.0207 1.0000 Uani .
C37 C 0.8749(2) 0.58354(15) -0.01753(12) 0.0187 1.0000 Uani .
C38 C 0.9628(2) 0.64428(15) -0.02158(12) 0.0204 1.0000 Uani .
C42 C 0.8582(2) 0.51090(15) -0.06575(12) 0.0204 1.0000 Uani .
C43 C 0.4418(2) 0.20464(17) 0.16613(15) 0.0308 1.0000 Uani .
C47 C 1.1941(2) 0.90859(18) 0.08326(15) 0.0295 1.0000 Uani .
C9 C 0.7336(2) 0.38907(17) -0.11941(13) 0.0256 1.0000 Uani .
C10 C 0.6427(2) 0.33378(17) -0.12056(14) 0.0290 1.0000 Uani .
C11 C 0.5782(2) 0.34041(16) -0.06704(14) 0.0252 1.0000 Uani .
C12 C 0.6048(2) 0.40112(15) -0.01268(12) 0.0195 1.0000 Uani .
C14 C 0.6821(2) 0.36345(15) 0.14853(12) 0.0209 1.0000 Uani .
C15 C 0.6228(2) 0.28819(16) 0.16139(13) 0.0229 1.0000 Uani .
C17 C 0.4566(2) 0.37352(16) 0.15622(13) 0.0236 1.0000 Uani .
C18 C 0.5159(2) 0.44952(16) 0.14408(12) 0.0200 1.0000 Uani .
C20 C 0.6591(2) 0.54419(17) 0.27223(12) 0.0243 1.0000 Uani .
C21 C 0.6204(2) 0.55418(18) 0.33608(14) 0.0313 1.0000 Uani .
C22 C 0.5713(3) 0.63388(19) 0.35094(15) 0.0339 1.0000 Uani .
C23 C 0.5677(2) 0.70388(18) 0.30464(14) 0.0295 1.0000 Uani .
C27 C 0.5610(2) 0.85210(17) 0.20102(15) 0.0289 1.0000 Uani .
C28 C 0.5685(2) 0.92239(18) 0.15641(16) 0.0338 1.0000 Uani .
C29 C 0.6320(2) 0.91603(17) 0.10229(16) 0.0306 1.0000 Uani .
C30 C 0.6898(2) 0.83905(16) 0.09417(14) 0.0241 1.0000 Uani .
C32 C 0.9332(2) 0.79760(16) 0.13046(13) 0.0235 1.0000 Uani .
C33 C 1.0241(2) 0.85242(16) 0.13144(14) 0.0256 1.0000 Uani .
C35 C 1.0756(2) 0.77508(16) 0.03258(13) 0.0247 1.0000 Uani .
C39 C 1.0333(2) 0.63009(17) -0.07172(13) 0.0244 1.0000 Uani .
C40 C 1.0171(2) 0.55900(17) -0.11798(13) 0.0257 1.0000 Uani .
C41 C 0.9305(2) 0.50012(16) -0.11549(13) 0.0236 1.0000 Uani .
H91 H 0.7762 0.3857 -0.1571 0.0344 1.0000 Uiso R
H101 H 0.6247 0.2915 -0.1578 0.0378 1.0000 Uiso R
H111 H 0.5154 0.3026 -0.0677 0.0329 1.0000 Uiso R
H121 H 0.5578 0.4067 0.0225 0.0279 1.0000 Uiso R
H141 H 0.7599 0.3596 0.1470 0.0286 1.0000 Uiso R
H151 H 0.6613 0.2334 0.1696 0.0314 1.0000 Uiso R
H171 H 0.3795 0.3776 0.1599 0.0324 1.0000 Uiso R
H181 H 0.4793 0.5054 0.1400 0.0255 1.0000 Uiso R
H201 H 0.6922 0.4897 0.2618 0.0341 1.0000 Uiso R
H211 H 0.6265 0.5068 0.3695 0.0396 1.0000 Uiso R
H221 H 0.5407 0.6397 0.3937 0.0431 1.0000 Uiso R
H231 H 0.5354 0.7584 0.3158 0.0389 1.0000 Uiso R
H271 H 0.5154 0.8567 0.2371 0.0372 1.0000 Uiso R
H281 H 0.5309 0.9762 0.1631 0.0428 1.0000 Uiso R
H291 H 0.6355 0.9646 0.0708 0.0400 1.0000 Uiso R
H301 H 0.7322 0.8341 0.0565 0.0314 1.0000 Uiso R
H321 H 0.8867 0.8045 0.1658 0.0312 1.0000 Uiso R
H331 H 1.0383 0.8978 0.1665 0.0343 1.0000 Uiso R
H351 H 1.1255 0.7664 -0.0005 0.0339 1.0000 Uiso R
H391 H 1.0927 0.6705 -0.0740 0.0330 1.0000 Uiso R
H401 H 1.0662 0.5505 -0.1516 0.0345 1.0000 Uiso R
H411 H 0.9199 0.4515 -0.1478 0.0319 1.0000 Uiso R
C44 C 0.4461(3) 0.1541(2) 0.09614(16) 0.0458 1.0000 Uani .
H441 H 0.4055 0.1002 0.0961 0.0538 1.0000 Uiso R
H442 H 0.5219 0.1413 0.0930 0.0538 1.0000 Uiso R
H443 H 0.4141 0.1891 0.0563 0.0538 1.0000 Uiso R
C45 C 0.4947(3) 0.14645(19) 0.22848(15) 0.0449 1.0000 Uani .
H451 H 0.4521 0.0938 0.2294 0.0519 1.0000 Uiso R
H452 H 0.5690 0.1317 0.2229 0.0519 1.0000 Uiso R
H453 H 0.4961 0.1778 0.2721 0.0519 1.0000 Uiso R
C46 C 0.3205(3) 0.2219(2) 0.1738(3) 0.0843 1.0000 Uani .
H461 H 0.2829 0.1669 0.1755 0.0941 1.0000 Uiso R
H462 H 0.3175 0.2542 0.2165 0.0941 1.0000 Uiso R
H463 H 0.2851 0.2552 0.1338 0.0941 1.0000 Uiso R
C48 C 1.2758(2) 0.88173(19) 0.03341(16) 0.0347 1.0000 Uani .
H481 H 1.3342 0.9242 0.0366 0.0458 1.0000 Uiso R
H482 H 1.2374 0.8789 -0.0145 0.0458 1.0000 Uiso R
H483 H 1.3066 0.8253 0.0473 0.0458 1.0000 Uiso R
C49 C 1.1465(3) 0.99976(18) 0.05890(19) 0.0412 1.0000 Uani .
H491 H 1.2061 1.0409 0.0599 0.0511 1.0000 Uiso R
H492 H 1.0979 1.0193 0.0902 0.0511 1.0000 Uiso R
H493 H 1.1060 0.9956 0.0116 0.0511 1.0000 Uiso R
C50 C 1.2587(3) 0.9159(2) 0.16012(17) 0.0406 1.0000 Uani .
H501 H 1.3189 0.9564 0.1612 0.0504 1.0000 Uiso R
H502 H 1.2095 0.9365 0.1907 0.0504 1.0000 Uiso R
H503 H 1.2872 0.8594 0.1760 0.0504 1.0000 Uiso R

loop_
_atom_site_aniso_label
_atom_site_aniso_U_11
_atom_site_aniso_U_22
_atom_site_aniso_U_33
_atom_site_aniso_U_23
_atom_site_aniso_U_13
_atom_site_aniso_U_12
C1 0.0174(10) 0.0140(10) 0.0179(10) 0.0020(8) 0.0016(8) -0.0005(8)
C2 0.0174(10) 0.0127(10) 0.0218(11) 0.0015(8) 0.0020(8) -0.0018(8)
C3 0.0169(11) 0.0157(10) 0.0196(10) -0.0020(8) 0.0016(9) -0.0006(8)
C4 0.0191(11) 0.0145(10) 0.0203(10) -0.0022(8) 0.0022(9) -0.0035(8)
C5 0.0201(11) 0.0150(11) 0.0209(11) 0.0030(9) 0.0032(9) -0.0014(9)
C6 0.0170(11) 0.0156(10) 0.0201(10) 0.0020(8) 0.0042(9) -0.0006(8)
C7 0.0195(11) 0.0143(10) 0.0206(10) -0.0014(8) 0.0021(9) -0.0007(8)
C8 0.0186(11) 0.0165(10) 0.0214(11) -0.0006(9) 0.0016(9) 0.0012(9)
C13 0.0193(11) 0.0147(10) 0.0184(10) 0.0003(8) 0.0025(8) -0.0026(8)
C16 0.0288(13) 0.0175(11) 0.0251(12) 0.0024(9) 0.0041(10) -0.0079(10)
C19 0.0208(11) 0.0175(11) 0.0197(11) -0.0027(9) 0.0037(9) -0.0049(9)
C24 0.0224(12) 0.0203(11) 0.0219(11) -0.0052(9) 0.0033(9) -0.0043(9)
C25 0.0192(11) 0.0164(11) 0.0218(11) -0.0039(8) 0.0009(9) -0.0027(9)
C26 0.0197(11) 0.0173(11) 0.0264(12) -0.0061(9) 0.0018(9) -0.0027(9)
C31 0.0205(12) 0.0149(11) 0.0218(11) 0.0036(8) 0.0016(9) -0.0021(9)
C34 0.0186(11) 0.0198(12) 0.0325(13) 0.0065(10) 0.0009(10) -0.0056(9)
C36 0.0215(11) 0.0168(11) 0.0236(11) 0.0053(9) 0.0029(9) -0.0028(9)
C37 0.0191(11) 0.0177(11) 0.0192(10) 0.0033(9) 0.0032(9) -0.0004(9)
C38 0.0229(12) 0.0170(11) 0.0211(11) 0.0041(9) 0.0032(9) -0.0030(9)
C42 0.0226(11) 0.0177(11) 0.0210(11) 0.0029(9) 0.0043(9) 0.0003(9)
C43 0.0357(15) 0.0185(12) 0.0383(15) 0.0003(10) 0.0060(12) -0.0106(11)
C47 0.0222(13) 0.0263(14) 0.0397(15) 0.0037(11) 0.0044(11) -0.0091(10)
C9 0.0271(13) 0.0253(13) 0.0247(12) -0.0065(10) 0.0048(10) 0.0010(10)
C10 0.0306(14) 0.0243(13) 0.0309(13) -0.0089(10) 0.0018(11) 0.0009(10)
C11 0.0237(12) 0.0183(11) 0.0316(13) -0.0022(10) -0.0007(10) -0.0022(9)
C12 0.0192(11) 0.0180(11) 0.0210(11) -0.0004(9) 0.0024(9) -0.0042(9)
C14 0.0227(12) 0.0170(11) 0.0231(11) -0.0005(9) 0.0042(9) 0.0001(9)
C15 0.0287(13) 0.0149(10) 0.0243(12) 0.0014(9) 0.0022(10) -0.0018(9)
C17 0.0220(12) 0.0242(12) 0.0258(13) 0.0002(9) 0.0075(10) -0.0024(10)
C18 0.0209(11) 0.0160(10) 0.0238(11) -0.0004(9) 0.0058(9) 0.0000(9)
C20 0.0300(13) 0.0219(12) 0.0211(11) -0.0007(9) 0.0045(10) -0.0040(10)
C21 0.0428(16) 0.0284(14) 0.0237(12) -0.0009(11) 0.0081(11) -0.0111(12)
C22 0.0451(17) 0.0347(15) 0.0253(13) -0.0079(11) 0.0164(12) -0.0105(13)
C23 0.0343(14) 0.0249(13) 0.0306(13) -0.0100(11) 0.0099(11) -0.0031(11)
C27 0.0289(14) 0.0233(13) 0.0352(14) -0.0080(11) 0.0070(11) -0.0002(11)
C28 0.0332(15) 0.0188(12) 0.0489(17) -0.0042(12) 0.0054(13) 0.0047(11)
C29 0.0326(14) 0.0161(12) 0.0414(15) 0.0031(11) 0.0013(12) -0.0018(10)
C30 0.0232(12) 0.0180(11) 0.0298(13) 0.0010(9) 0.0001(10) -0.0035(9)
C32 0.0222(12) 0.0222(12) 0.0256(12) -0.0007(9) 0.0027(9) -0.0029(10)
C33 0.0250(13) 0.0204(12) 0.0304(13) -0.0016(10) 0.0013(10) -0.0043(10)
C35 0.0238(13) 0.0241(13) 0.0270(12) 0.0043(10) 0.0063(10) -0.0031(10)
C39 0.0246(12) 0.0250(12) 0.0248(12) 0.0057(10) 0.0073(10) -0.0012(10)
C40 0.0278(13) 0.0289(13) 0.0228(12) 0.0041(10) 0.0115(10) 0.0023(10)
C41 0.0281(13) 0.0227(12) 0.0211(11) 0.0005(9) 0.0075(10) 0.0025(10)
C44 0.066(2) 0.0335(16) 0.0326(15) 0.0002(12) -0.0068(15) -0.0262(16)
C45 0.083(3) 0.0256(14) 0.0267(14) 0.0022(11) 0.0093(15) -0.0257(15)
C46 0.049(2) 0.035(2) 0.179(5) 0.001(3) 0.051(3) -0.0176(18)
C48 0.0239(13) 0.0332(15) 0.0475(17) 0.0079(13) 0.0076(12) -0.0076(12)
C49 0.0287(15) 0.0247(14) 0.068(2) 0.0060(14) 0.0026(14) -0.0060(11)
C50 0.0264(14) 0.0438(18) 0.0491(18) -0.0013(14) -0.0010(13) -0.0136(13)

loop_
_atom_type_symbol
_atom_type_scat_dispersion_real
_atom_type_scat_dispersion_imag
_atom_type_scat_Cromer_Mann_a1
_atom_type_scat_Cromer_Mann_b1
_atom_type_scat_Cromer_Mann_a2
_atom_type_scat_Cromer_Mann_b2
_atom_type_scat_Cromer_Mann_a3
_atom_type_scat_Cromer_Mann_b3
_atom_type_scat_Cromer_Mann_a4
_atom_type_scat_Cromer_Mann_b4
_atom_type_scat_Cromer_Mann_c
_atom_type_scat_source
C 0.0033 0.0016 2.3100 20.8439 1.0200 10.2075 1.5886 0.5687 0.8650 51.6512 0.2156 'International Tables Vol C 4.2.6.8 and 6.1.1.4'
H 0.0000 0.0000 0.4930 10.5109 0.3229 26.1257 0.1402 3.1424 0.0408 57.7998 0.0030 'International Tables Vol C 4.2.6.8 and 6.1.1.4'

loop_
_geom_angle_atom_site_label_1
_geom_angle_atom_site_label_2
_geom_angle_atom_site_label_3
_geom_angle
_geom_angle_publ_flag
C2 C1 C6 117.5(2) yes
C2 C1 C7 124.4(2) yes
C6 C1 C7 118.1(2) yes
C1 C2 C3 118.6(2) yes
C1 C2 C13 121.2(2) yes
C3 C2 C13 119.9(2) yes
C2 C3 C4 119.5(2) yes
C2 C3 C19 123.8(2) yes
C4 C3 C19 116.7(2) yes
C3 C4 C5 117.3(2) yes
C3 C4 C25 117.9(2) yes
C5 C4 C25 124.4(2) yes
C4 C5 C6 117.4(2) yes
C4 C5 C31 121.9(2) yes
C6 C5 C31 120.4(2) yes
C1 C6 C5 120.7(2) yes
C1 C6 C37 120.6(2) yes
C5 C6 C37 118.7(2) yes
C1 C7 C8 119.4(2) yes
C1 C7 C12 122.8(2) yes
C8 C7 C12 117.6(2) yes
C7 C8 C42 120.5(2) yes
C7 C8 C9 119.3(2) yes
C42 C8 C9 120.1(2) yes
C2 C13 C14 121.0(2) yes
C2 C13 C18 120.9(2) yes
C14 C13 C18 117.9(2) yes
C43 C16 C15 120.6(2) yes
C43 C16 C17 122.1(2) yes
C15 C16 C17 117.1(2) yes
C3 C19 C24 119.0(2) yes
C3 C19 C20 122.3(2) yes
C24 C19 C20 118.5(2) yes
C19 C24 C26 119.4(2) yes
C19 C24 C23 118.9(2) yes
C26 C24 C23 121.6(2) yes
C4 C25 C26 119.7(2) yes
C4 C25 C30 120.4(2) yes
C26 C25 C30 119.1(2) yes
C24 C26 C25 119.1(2) yes
C24 C26 C27 122.5(2) yes
C25 C26 C27 118.4(2) yes
C5 C31 C36 120.0(2) yes
C5 C31 C32 121.8(2) yes
C36 C31 C32 117.7(2) yes
C47 C34 C33 119.0(2) yes
C47 C34 C35 123.4(2) yes
C33 C34 C35 117.6(2) yes
C31 C36 C38 119.3(2) yes
C31 C36 C35 119.0(2) yes
C38 C36 C35 121.6(2) yes
C6 C37 C38 121.0(2) yes
C6 C37 C42 119.5(2) yes
C38 C37 C42 119.5(2) yes
C36 C38 C37 119.4(2) yes
C36 C38 C39 121.3(2) yes
C37 C38 C39 119.2(2) yes
C8 C42 C37 119.5(2) yes
C8 C42 C41 121.4(2) yes
C37 C42 C41 119.0(2) yes
C16 C43 C44 107.1(2) yes
C16 C43 C45 111.2(2) yes
C44 C43 C45 108.2(2) yes
C16 C43 C46 112.3(2) yes
C44 C43 C46 109.7(3) yes
C45 C43 C46 108.3(3) yes
C34 C47 C48 112.9(2) yes
C34 C47 C49 108.6(2) yes
C48 C47 C49 107.5(2) yes
C34 C47 C50 109.7(2) yes
C48 C47 C50 108.9(2) yes
C49 C47 C50 109.1(2) yes
C8 C9 C10 121.5(2) yes
C8 C9 H91 119.318 no
C10 C9 H91 119.224 no
C9 C10 C11 119.4(2) yes
C9 C10 H101 120.256 no
C11 C10 H101 120.301 no
C10 C11 C12 120.4(2) yes
C10 C11 H111 119.736 no
C12 C11 H111 119.855 no
C7 C12 C11 121.6(2) yes
C7 C12 H121 118.954 no
C11 C12 H121 119.416 no
C13 C14 C15 120.6(2) yes
C13 C14 H141 119.338 no
C15 C14 H141 120.053 no
C16 C15 C14 121.9(2) yes
C16 C15 H151 118.933 no
C14 C15 H151 119.188 no
C16 C17 C18 121.1(2) yes
C16 C17 H171 118.930 no
C18 C17 H171 119.923 no
C17 C18 C13 121.0(2) yes
C17 C18 H181 119.901 no
C13 C18 H181 119.053 no
C19 C20 C21 121.3(2) yes
C19 C20 H201 118.988 no
C21 C20 H201 119.665 no
C20 C21 C22 119.5(3) yes
C20 C21 H211 120.317 no
C22 C21 H211 120.225 no
C21 C22 C23 120.4(3) yes
C21 C22 H221 119.598 no
C23 C22 H221 119.972 no
C24 C23 C22 120.9(2) yes
C24 C23 H231 119.342 no
C22 C23 H231 119.750 no
C26 C27 C28 121.4(3) yes
C26 C27 H271 119.043 no
C28 C27 H271 119.594 no
C27 C28 C29 120.4(3) yes
C27 C28 H281 119.817 no
C29 C28 H281 119.765 no
C28 C29 C30 119.8(3) yes
C28 C29 H291 119.981 no
C30 C29 H291 120.253 no
C25 C30 C29 120.9(2) yes
C25 C30 H301 119.147 no
C29 C30 H301 119.904 no
C31 C32 C33 121.6(2) yes
C31 C32 H321 118.919 no
C33 C32 H321 119.469 no
C34 C33 C32 121.3(2) yes
C34 C33 H331 118.944 no
C32 C33 H331 119.714 no
C36 C35 C34 122.5(2) yes
C36 C35 H351 118.823 no
C34 C35 H351 118.647 no
C38 C39 C40 120.9(2) yes
C38 C39 H391 119.056 no
C40 C39 H391 120.062 no
C39 C40 C41 120.5(2) yes
C39 C40 H401 119.537 no
C41 C40 H401 119.946 no
C42 C41 C40 120.8(2) yes
C42 C41 H411 119.441 no
C40 C41 H411 119.753 no
C43 C44 H441 109.456 no
C43 C44 H442 108.996 no
H441 C44 H442 109.476 no
C43 C44 H443 109.947 no
H441 C44 H443 109.476 no
H442 C44 H443 109.475 no
C43 C45 H451 109.605 no
C43 C45 H452 109.467 no
H451 C45 H452 109.476 no
C43 C45 H453 109.328 no
H451 C45 H453 109.476 no
H452 C45 H453 109.476 no
C43 C46 H461 109.175 no
C43 C46 H462 109.973 no
H461 C46 H462 109.475 no
C43 C46 H463 109.251 no
H461 C46 H463 109.476 no
H462 C46 H463 109.476 no
C47 C48 H481 109.415 no
C47 C48 H482 109.666 no
H481 C48 H482 109.476 no
C47 C48 H483 109.319 no
H481 C48 H483 109.476 no
H482 C48 H483 109.476 no
C47 C49 H491 109.514 no
C47 C49 H492 109.327 no
H491 C49 H492 109.477 no
C47 C49 H493 109.558 no
H491 C49 H493 109.476 no
H492 C49 H493 109.476 no
C47 C50 H501 109.565 no
C47 C50 H502 109.165 no
H501 C50 H502 109.476 no
C47 C50 H503 109.669 no
H501 C50 H503 109.476 no
H502 C50 H503 109.476 no

loop_
_geom_bond_atom_site_label_1
_geom_bond_atom_site_label_2
_geom_bond_distance
_geom_bond_publ_flag
C1 C2 1.412(3) yes
C1 C6 1.430(3) yes
C1 C7 1.474(3) yes
C2 C3 1.425(3) yes
C2 C13 1.493(3) yes
C3 C4 1.409(3) yes
C3 C19 1.470(3) yes
C4 C5 1.421(3) yes
C4 C25 1.462(3) yes
C5 C6 1.405(3) yes
C5 C31 1.464(3) yes
C6 C37 1.447(3) yes
C7 C8 1.412(3) yes
C7 C12 1.414(3) yes
C8 C42 1.464(3) yes
C8 C9 1.407(3) yes
C13 C14 1.393(3) yes
C13 C18 1.392(3) yes
C16 C43 1.535(3) yes
C16 C15 1.393(4) yes
C16 C17 1.395(3) yes
C19 C24 1.406(3) yes
C19 C20 1.408(3) yes
C24 C26 1.458(3) yes
C24 C23 1.408(3) yes
C25 C26 1.406(3) yes
C25 C30 1.409(3) yes
C26 C27 1.408(3) yes
C31 C36 1.407(3) yes
C31 C32 1.413(3) yes
C34 C47 1.537(3) yes
C34 C33 1.403(4) yes
C34 C35 1.377(4) yes
C36 C38 1.467(3) yes
C36 C35 1.421(3) yes
C37 C38 1.417(3) yes
C37 C42 1.420(3) yes
C38 C39 1.396(3) yes
C42 C41 1.398(3) yes
C43 C44 1.539(4) yes
C43 C45 1.526(4) yes
C43 C46 1.524(5) yes
C47 C48 1.532(4) yes
C47 C49 1.533(4) yes
C47 C50 1.539(4) yes
C9 C10 1.379(4) yes
C9 H91 0.950 no
C10 C11 1.383(4) yes
C10 H101 0.950 no
C11 C12 1.377(3) yes
C11 H111 0.950 no
C12 H121 0.950 no
C14 C15 1.387(3) yes
C14 H141 0.950 no
C15 H151 0.950 no
C17 C18 1.393(3) yes
C17 H171 0.950 no
C18 H181 0.950 no
C20 C21 1.376(3) yes
C20 H201 0.950 no
C21 C22 1.392(4) yes
C21 H211 0.950 no
C22 C23 1.370(4) yes
C22 H221 0.950 no
C23 H231 0.950 no
C27 C28 1.369(4) yes
C27 H271 0.950 no
C28 C29 1.383(4) yes
C28 H281 0.950 no
C29 C30 1.379(4) yes
C29 H291 0.950 no
C30 H301 0.950 no
C32 C33 1.375(3) yes
C32 H321 0.950 no
C33 H331 0.950 no
C35 H351 0.950 no
C39 C40 1.379(4) yes
C39 H391 0.950 no
C40 C41 1.382(4) yes
C40 H401 0.950 no
C41 H411 0.950 no
C44 H441 0.950 no
C44 H442 0.950 no
C44 H443 0.950 no
C45 H451 0.950 no
C45 H452 0.950 no
C45 H453 0.950 no
C46 H461 0.950 no
C46 H462 0.950 no
C46 H463 0.950 no
C48 H481 0.950 no
C48 H482 0.950 no
C48 H483 0.950 no
C49 H491 0.950 no
C49 H492 0.950 no
C49 H493 0.950 no
C50 H501 0.950 no
C50 H502 0.950 no
C50 H503 0.950 no

loop_
_cod_related_entry_id
_cod_related_entry_code
_cod_related_entry_database
1 9723913 ChemSpider
